data_4123677
loop_
_publ_author_name
'Sanz Camacho, Paula'
'Athukorala Arachchige, Kasun S.'
'Slawin, Alexandra M. Z.'
'Green, Timothy F. G.'
'Yates, Jonathan R.'
'Dawson, Daniel M.'
'Woollins, J. Derek'
'Ashbrook, Sharon E.'

_publ_section_title
;
 Unusual intermolecular &quot;through-space&quot; j couplings in p-se
 heterocycles.
;
_journal_issue 19
_journal_name_full 'Journal of the American Chemical Society'
_journal_page_first 6172
_journal_page_last 6175
_journal_paper_doi 10.1021/jacs.5b03353
_journal_volume 137
_journal_year 2015
_chemical_formula_moiety 'C14 H15 P Se2'
_chemical_formula_sum 'C14 H15 P Se2'
_chemical_formula_weight 372.17
_space_group_crystal_system triclinic
_space_group_IT_number 2
_space_group_name_Hall '-P 1'
_space_group_name_H-M_alt 'P -1'
_symmetry_space_group_name_Hall '-P 1'
_symmetry_space_group_name_H-M 'P -1'
_atom_sites_solution_hydrogens geom
_atom_sites_solution_primary direct
_atom_sites_solution_secondary difmap
_cell_angle_alpha 107.355(8)
_cell_angle_beta 107.255(8)
_cell_angle_gamma 106.126(8)
_cell_formula_units_Z 2
_cell_length_a 7.3880(15)
_cell_length_b 10.3745(19)
_cell_length_c 10.8099(19)
_cell_measurement_reflns_used 4347
_cell_measurement_temperature 125
_cell_measurement_theta_max 25.47
_cell_measurement_theta_min 2.17
_cell_volume 691.6(2)
_computing_cell_refinement 'CrystalClear-SM Expert 2.0 r5'
_computing_data_collection 'CrystalClear-SM Expert 2.0 r5 (Rigaku, 2010)'
_computing_data_reduction 'CrystalClear-SM Expert 2.0 r5'
_computing_molecular_graphics 'CrystalStructure 4.1'
_computing_publication_material 'CrystalStructure 4.1 (Rigaku, 2014)'
_computing_structure_refinement 'SHELXL2013 (Sheldrick, 2008)'
_computing_structure_solution 'SHELXS97 (Sheldrick, 2008)'
_diffrn_ambient_temperature 125
_diffrn_detector_area_resol_mean 14.286
_diffrn_measured_fraction_theta_full 0.997
_diffrn_measured_fraction_theta_max 0.997
_diffrn_measurement_device_type 'Rigaku Saturn70'
_diffrn_measurement_method \w
_diffrn_radiation_type 'Mo K\a'
_diffrn_radiation_wavelength 0.71075
_diffrn_reflns_av_R_equivalents 0.0356
_diffrn_reflns_laue_measured_fraction_full 0.997
_diffrn_reflns_laue_measured_fraction_max 0.997
_diffrn_reflns_limit_h_max 8
_diffrn_reflns_limit_h_min -8
_diffrn_reflns_limit_k_max 12
_diffrn_reflns_limit_k_min -12
_diffrn_reflns_limit_l_max 12
_diffrn_reflns_limit_l_min -11
_diffrn_reflns_number 5346
_diffrn_reflns_point_group_measured_fraction_full 0.997
_diffrn_reflns_point_group_measured_fraction_max 0.997
_diffrn_reflns_theta_full 24.999
_diffrn_reflns_theta_max 24.999
_diffrn_reflns_theta_min 2.246
_diffrn_standards_number 0
_exptl_absorpt_coefficient_mu 5.438
_exptl_absorpt_correction_T_max 0.849
_exptl_absorpt_correction_T_min 0.629
_exptl_absorpt_correction_type multi-scan
_exptl_absorpt_process_details 'REQAB (Rigaku, 1998)'
_exptl_crystal_colour colorless
_exptl_crystal_density_diffrn 1.787
_exptl_crystal_density_method 'not measured'
_exptl_crystal_description platelet
_exptl_crystal_F_000 364.00
_exptl_crystal_size_max 0.120
_exptl_crystal_size_mid 0.060
_exptl_crystal_size_min 0.030
_refine_diff_density_max 0.51
_refine_diff_density_min -0.66
_refine_ls_extinction_method none
_refine_ls_goodness_of_fit_ref 0.983
_refine_ls_hydrogen_treatment constr
_refine_ls_number_parameters 154
_refine_ls_number_reflns 2422
_refine_ls_number_restraints 0
_refine_ls_R_factor_all 0.0481
_refine_ls_R_factor_gt 0.0326
_refine_ls_shift/su_max 0.000
_refine_ls_structure_factor_coef Fsqd
_refine_ls_weighting_details 'w = 1/[\s^2^(Fo^2^)+(0.0267P)^2^+0.6478P] where P=(Fo^2^+2Fc^2^)/3'
_refine_ls_weighting_scheme calc
_refine_ls_wR_factor_gt 0.0652
_refine_ls_wR_factor_ref 0.0707
_reflns_number_gt 1928
_reflns_number_total 2422
_reflns_threshold_expression F^2^>2.0\s(F^2^)
_cod_data_source_file ja5b03353_si_002.cif
_cod_data_source_block 1
_cod_depositor_comments 'Adding full bibliography for 4123677--4123678.cif.'
_cod_database_code 4123677

loop_
_symmetry_equiv_pos_site_id
_space_group_symop_operation_xyz
1 +X,+Y,+Z
2 -X,-Y,-Z

loop_
_atom_site_label
_atom_site_type_symbol
_atom_site_fract_x
_atom_site_fract_y
_atom_site_fract_z
_atom_site_U_iso_or_equiv
_atom_site_adp_type
_atom_site_occupancy
_atom_site_site_symmetry_multiplicity
_atom_site_calc_flag
_atom_site_refinement_flags
Se1 Se 0.42240(7) 0.87759(5) 0.31426(4) 0.02592(14) Uani 1 2 d .
Se2 Se 0.86228(6) 0.95971(4) 0.26088(4) 0.02246(13) Uani 1 2 d .
P1 P 0.73444(17) 0.87350(12) 0.39670(11) 0.0209(2) Uani 1 2 d .
C1 C 0.3163(7) 0.7949(5) 0.1103(4) 0.0219(9) Uani 1 2 d .
C2 C 0.1041(7) 0.7219(5) 0.0479(5) 0.0300(10) Uani 1 2 d .
C3 C -0.0106(7) 0.6718(5) -0.0986(5) 0.0325(11) Uani 1 2 d .
C4 C 0.0896(7) 0.6948(5) -0.1815(4) 0.0282(10) Uani 1 2 d .
C5 C 0.3065(7) 0.7637(5) -0.1245(4) 0.0227(9) Uani 1 2 d .
C6 C 0.4040(7) 0.7817(5) -0.2166(4) 0.0260(10) Uani 1 2 d .
C7 C 0.6127(7) 0.8411(5) -0.1666(4) 0.0275(10) Uani 1 2 d .
C8 C 0.7319(7) 0.8845(4) -0.0233(4) 0.0228(9) Uani 1 2 d .
C9 C 0.6465(7) 0.8745(4) 0.0718(4) 0.0210(9) Uani 1 2 d .
C10 C 0.4270(7) 0.8138(4) 0.0241(4) 0.0200(9) Uani 1 2 d .
C11 C 0.6973(7) 0.6749(4) 0.3367(4) 0.0225(9) Uani 1 2 d .
C12 C 0.5827(8) 0.6140(5) 0.4174(5) 0.0342(11) Uani 1 2 d .
C13 C 0.5817(7) 0.5823(5) 0.1777(4) 0.0257(10) Uani 1 2 d .
C14 C 0.9158(7) 0.6786(5) 0.3894(4) 0.0299(11) Uani 1 2 d .
H2 H 0.03338 0.70504 0.10575 0.0360 Uiso 1 2 calc R
H3 H -0.15704 0.62216 -0.13933 0.0390 Uiso 1 2 calc R
H4 H 0.01164 0.66386 -0.28022 0.0338 Uiso 1 2 calc R
H6 H 0.3219 0.7518 -0.3145 0.0312 Uiso 1 2 calc R
H7 H 0.67732 0.85299 -0.22881 0.0330 Uiso 1 2 calc R
H8 H 0.87828 0.9225 0.01005 0.0273 Uiso 1 2 calc R
H12A H 0.66033 0.67559 0.5198 0.0410 Uiso 1 2 calc R
H12B H 0.44445 0.61493 0.38609 0.0410 Uiso 1 2 calc R
H12C H 0.57014 0.5127 0.39792 0.0410 Uiso 1 2 calc R
H13A H 0.44212 0.58091 0.14541 0.0309 Uiso 1 2 calc R
H13B H 0.65591 0.62477 0.12825 0.0309 Uiso 1 2 calc R
H13C H 0.57224 0.48141 0.15657 0.0309 Uiso 1 2 calc R
H14A H 0.98866 0.73879 0.49229 0.0359 Uiso 1 2 calc R
H14B H 0.90749 0.57804 0.36903 0.0359 Uiso 1 2 calc R
H14C H 0.99116 0.7214 0.34071 0.0359 Uiso 1 2 calc R

loop_
_atom_site_aniso_label
_atom_site_aniso_U_11
_atom_site_aniso_U_22
_atom_site_aniso_U_33
_atom_site_aniso_U_12
_atom_site_aniso_U_13
_atom_site_aniso_U_23
Se1 0.0235(3) 0.0352(3) 0.0242(2) 0.0160(2) 0.0136(2) 0.01129(19)
Se2 0.0174(3) 0.0236(3) 0.0237(2) 0.0055(2) 0.00734(18) 0.01006(18)
P1 0.0196(6) 0.0228(6) 0.0198(5) 0.0089(5) 0.0081(5) 0.0079(5)
C1 0.020(3) 0.023(2) 0.025(2) 0.013(2) 0.0090(19) 0.0101(18)
C2 0.019(3) 0.036(3) 0.038(3) 0.014(2) 0.014(2) 0.014(2)
C3 0.016(3) 0.032(3) 0.040(3) 0.010(2) 0.004(2) 0.010(2)
C4 0.028(3) 0.027(3) 0.026(2) 0.017(2) 0.005(2) 0.0068(19)
C5 0.022(3) 0.024(2) 0.025(2) 0.015(2) 0.0084(19) 0.0088(18)
C6 0.033(3) 0.026(3) 0.020(2) 0.017(2) 0.009(2) 0.0076(18)
C7 0.039(3) 0.028(3) 0.026(2) 0.019(2) 0.019(2) 0.015(2)
C8 0.021(2) 0.021(2) 0.028(2) 0.008(2) 0.0124(19) 0.0113(19)
C9 0.025(3) 0.020(2) 0.024(2) 0.013(2) 0.0103(19) 0.0113(18)
C10 0.023(3) 0.016(2) 0.020(2) 0.010(2) 0.0069(18) 0.0056(17)
C11 0.026(3) 0.022(2) 0.019(2) 0.010(2) 0.0091(18) 0.0083(18)
C12 0.041(3) 0.033(3) 0.033(3) 0.013(2) 0.019(2) 0.018(2)
C13 0.029(3) 0.019(2) 0.025(2) 0.008(2) 0.010(2) 0.0082(18)
C14 0.032(3) 0.025(3) 0.029(2) 0.014(2) 0.007(2) 0.0097(19)

loop_
_atom_type_symbol
_atom_type_description
_atom_type_scat_dispersion_real
_atom_type_scat_dispersion_imag
_atom_type_scat_source
C C 0.0033 0.0016
;
International Tables for Crystallography
(Vol. C, Tables 4.2.6.8 and 6.1.1.4)
;
H H 0.0000 0.0000
;
International Tables for Crystallography
(Vol. C, Table 6.1.1.4)
;
P P 0.1023 0.0942
;
International Tables for Crystallography
(Vol. C, Tables 4.2.6.8 and 6.1.1.4)
;
Se Se -0.0929 2.2259
;
International Tables for Crystallography
(Vol. C, Tables 4.2.6.8 and 6.1.1.4)
;

loop_
_geom_angle_atom_site_label_1
_geom_angle_atom_site_label_2
_geom_angle_atom_site_label_3
_geom_angle
_geom_angle_publ_flag
P1 Se1 C1 107.40(16) yes
P1 Se2 C9 108.58(15) yes
Se1 P1 Se2 98.87(6) yes
Se1 P1 C11 107.36(14) yes
Se2 P1 C11 106.74(17) yes
Se1 C1 C2 111.6(4) yes
Se1 C1 C10 128.0(3) yes
C2 C1 C10 120.0(4) yes
C1 C2 C3 121.8(5) yes
C2 C3 C4 119.3(4) yes
C3 C4 C5 121.4(4) yes
C4 C5 C6 119.1(4) yes
C4 C5 C10 120.4(5) yes
C6 C5 C10 120.5(4) yes
C5 C6 C7 120.7(4) yes
C6 C7 C8 119.4(5) yes
C7 C8 C9 122.6(4) yes
Se2 C9 C8 109.8(3) yes
Se2 C9 C10 130.1(4) yes
C8 C9 C10 120.0(4) yes
C1 C10 C5 117.0(4) yes
C1 C10 C9 126.2(4) yes
C5 C10 C9 116.8(4) yes
P1 C11 C12 105.2(3) yes
P1 C11 C13 115.4(4) yes
P1 C11 C14 105.1(3) yes
C12 C11 C13 111.0(3) yes
C12 C11 C14 109.4(4) yes
C13 C11 C14 110.4(4) yes
C1 C2 H2 119.091 no
C3 C2 H2 119.094 no
C2 C3 H3 120.362 no
C4 C3 H3 120.358 no
C3 C4 H4 119.313 no
C5 C4 H4 119.313 no
C5 C6 H6 119.674 no
C7 C6 H6 119.675 no
C6 C7 H7 120.317 no
C8 C7 H7 120.323 no
C7 C8 H8 118.694 no
C9 C8 H8 118.696 no
C11 C12 H12A 109.469 no
C11 C12 H12B 109.467 no
C11 C12 H12C 109.469 no
H12A C12 H12B 109.474 no
H12A C12 H12C 109.475 no
H12B C12 H12C 109.473 no
C11 C13 H13A 109.472 no
C11 C13 H13B 109.469 no
C11 C13 H13C 109.475 no
H13A C13 H13B 109.467 no
H13A C13 H13C 109.471 no
H13B C13 H13C 109.473 no
C11 C14 H14A 109.475 no
C11 C14 H14B 109.470 no
C11 C14 H14C 109.469 no
H14A C14 H14B 109.474 no
H14A C14 H14C 109.473 no
H14B C14 H14C 109.467 no

loop_
_geom_bond_atom_site_label_1
_geom_bond_atom_site_label_2
_geom_bond_distance
_geom_bond_publ_flag
Se1 P1 2.2291(15) yes
Se1 C1 1.919(4) yes
Se2 P1 2.2326(15) yes
Se2 C9 1.925(4) yes
P1 C11 1.878(5) yes
C1 C2 1.377(6) yes
C1 C10 1.431(7) yes
C2 C3 1.402(6) yes
C3 C4 1.352(8) yes
C4 C5 1.405(6) yes
C5 C6 1.417(8) yes
C5 C10 1.428(5) yes
C6 C7 1.352(7) yes
C7 C8 1.390(6) yes
C8 C9 1.369(7) yes
C9 C10 1.427(6) yes
C11 C12 1.532(8) yes
C11 C13 1.514(5) yes
C11 C14 1.529(7) yes
C2 H2 0.950 no
C3 H3 0.950 no
C4 H4 0.950 no
C6 H6 0.950 no
C7 H7 0.950 no
C8 H8 0.950 no
C12 H12A 0.980 no
C12 H12B 0.980 no
C12 H12C 0.980 no
C13 H13A 0.980 no
C13 H13B 0.980 no
C13 H13C 0.980 no
C14 H14A 0.980 no
C14 H14B 0.980 no
C14 H14C 0.980 no

loop_
_geom_contact_atom_site_label_1
_geom_contact_atom_site_label_2
_geom_contact_distance
_geom_contact_publ_flag
_geom_contact_site_symmetry_2
Se1 C9 3.488(5) no .
Se1 C12 3.599(6) no .
Se2 C1 3.529(4) no .
Se2 C13 3.567(4) no .
C1 C4 2.789(6) no .
C1 C13 3.428(8) no .
C2 C5 2.770(8) no .
C3 C10 2.833(6) no .
C5 C8 2.756(6) no .
C6 C9 2.792(6) no .
C7 C10 2.833(8) no .
C9 C13 3.510(7) no .
C10 C13 3.551(7) no .
Se2 P1 3.5135(12) no 2_776
P1 Se2 3.5135(12) no 2_776
P1 P1 3.5857(15) no 2_776
C1 C7 3.500(7) no 2_675
C3 C8 3.366(8) no 1_455
C5 C9 3.524(7) no 2_675
C7 C1 3.500(7) no 2_675
C7 C10 3.583(7) no 2_675
C8 C3 3.366(8) no 1_655
C9 C5 3.524(7) no 2_675
C10 C7 3.583(7) no 2_675
C12 C12 3.535(8) no 2_666
C13 C13 3.365(6) no 2_665
Se1 H2 2.7271 no .
Se1 H12B 3.0804 no .
Se1 H13A 3.1435 no .
Se2 H8 2.6657 no .
Se2 H13B 3.0402 no .
Se2 H14C 3.1396 no .
P1 H12A 2.7792 no .
P1 H12B 2.8770 no .
P1 H13A 3.0358 no .
P1 H13B 3.0197 no .
P1 H14A 2.7779 no .
P1 H14C 2.8683 no .
C1 H3 3.2803 no .
C1 H13A 2.7153 no .
C1 H13B 3.4380 no .
C2 H4 3.2360 no .
C2 H13A 3.2976 no .
C4 H2 3.2273 no .
C4 H6 2.6023 no .
C5 H3 3.2633 no .
C5 H7 3.2685 no .
C6 H4 2.5917 no .
C6 H8 3.2162 no .
C8 H6 3.2282 no .
C8 H13B 3.5488 no .
C9 H7 3.2702 no .
C9 H13A 3.4347 no .
C9 H13B 2.8477 no .
C10 H2 3.2865 no .
C10 H4 3.3114 no .
C10 H6 3.3237 no .
C10 H8 3.2752 no .
C10 H13A 3.0860 no .
C10 H13B 3.1631 no .
C12 H13A 2.6885 no .
C12 H13B 3.3542 no .
C12 H13C 2.7102 no .
C12 H14A 2.6650 no .
C12 H14B 2.7008 no .
C12 H14C 3.3466 no .
C13 H12A 3.3508 no .
C13 H12B 2.7034 no .
C13 H12C 2.7034 no .
C13 H14A 3.3420 no .
C13 H14B 2.6896 no .
C13 H14C 2.6897 no .
C14 H12A 2.6684 no .
C14 H12B 3.3461 no .
C14 H12C 2.6988 no .
C14 H13A 3.3449 no .
C14 H13B 2.6862 no .
C14 H13C 2.6862 no .
H2 H3 2.3442 no .
H2 H13A 3.5613 no .
H3 H4 2.2977 no .
H4 H6 2.4016 no .
H6 H7 2.3023 no .
H7 H8 2.3263 no .
H12A H13A 3.5807 no .
H12A H13C 3.5966 no .
H12A H14A 2.4623 no .
H12A H14B 2.9703 no .
H12A H14C 3.5579 no .
H12B H13A 2.5132 no .
H12B H13B 3.5894 no .
H12B H13C 3.0053 no .
H12B H14A 3.5562 no .
H12B H14B 3.5976 no .
H12C H13A 2.9730 no .
H12C H13B 3.6000 no .
H12C H13C 2.5365 no .
H12C H14A 2.9623 no .
H12C H14B 2.5334 no .
H12C H14C 3.5978 no .
H13A H14B 3.5825 no .
H13A H14C 3.5826 no .
H13B H14A 3.5773 no .
H13B H14B 2.9745 no .
H13B H14C 2.5074 no .
H13C H14A 3.5773 no .
H13C H14B 2.5074 no .
H13C H14C 2.9746 no .
Se1 H7 3.3895 no 2_675
Se1 H14C 3.2874 no 1_455
Se2 H2 3.4439 no 1_655
Se2 H6 3.5834 no 2_675
Se2 H7 3.5910 no 2_775
Se2 H14A 3.0790 no 2_776
P1 H14A 3.5912 no 2_776
C1 H7 3.4738 no 2_675
C2 H8 3.0518 no 1_455
C2 H14C 3.5054 no 1_455
C3 H7 3.5906 no 1_455
C3 H8 2.9591 no 1_455
C3 H12B 3.4725 no 2_565
C3 H13A 3.3020 no 2_565
C4 H13C 3.4772 no 2_665
C4 H14A 3.5763 no 1_454
C4 H14B 2.9602 no 2_665
C5 H13C 2.8831 no 2_665
C5 H14B 3.2974 no 2_665
C6 H12C 3.1909 no 2_665
C6 H13C 3.0265 no 2_665
C6 H14A 3.4917 no 1_454
C6 H14B 3.3542 no 2_665
C7 H3 3.2226 no 1_655
C7 H8 3.4126 no 2_775
C7 H12A 3.4833 no 1_554
C7 H12C 3.3636 no 2_665
C7 H13C 3.2918 no 2_665
C8 H2 3.5187 no 1_655
C8 H3 3.0770 no 1_655
C8 H8 2.9509 no 2_775
C8 H13C 3.4074 no 2_665
C9 H13C 3.3498 no 2_665
C10 H13C 3.1055 no 2_665
C12 H3 3.2630 no 2_565
C12 H4 3.5959 no 1_656
C12 H12A 3.4143 no 2_666
C12 H12C 3.0115 no 2_666
C13 H3 3.0857 no 2_565
C13 H13A 3.3226 no 2_665
C13 H13B 2.9761 no 2_665
C13 H13C 3.2414 no 2_665
C14 H2 3.4904 no 1_655
C14 H4 3.4878 no 1_656
C14 H6 3.3781 no 1_656
H2 Se2 3.4439 no 1_455
H2 C8 3.5187 no 1_455
H2 C14 3.4904 no 1_455
H2 H8 3.0981 no 1_455
H2 H13A 3.5015 no 2_565
H2 H13B 2.7862 no 1_455
H2 H14C 2.6114 no 1_455
H3 C7 3.2226 no 1_455
H3 C8 3.0770 no 1_455
H3 C12 3.2630 no 2_565
H3 C13 3.0857 no 2_565
H3 H7 3.2366 no 1_455
H3 H8 2.9464 no 1_455
H3 H12B 2.7383 no 2_565
H3 H12C 3.0528 no 2_565
H3 H13A 2.4998 no 2_565
H3 H13B 3.5528 no 1_455
H3 H13C 2.8826 no 2_565
H4 C12 3.5959 no 1_454
H4 C14 3.4878 no 1_454
H4 H12A 2.9032 no 1_454
H4 H12B 3.3694 no 2_565
H4 H12C 3.5178 no 1_454
H4 H14A 2.7652 no 1_454
H4 H14B 3.4111 no 1_454
H4 H14B 2.7042 no 2_665
H6 Se2 3.5834 no 2_675
H6 C14 3.3781 no 1_454
H6 H12C 3.0241 no 2_665
H6 H13C 3.4790 no 2_665
H6 H14A 2.6530 no 1_454
H6 H14B 3.3716 no 1_454
H6 H14B 3.1483 no 2_665
H7 Se1 3.3895 no 2_675
H7 Se2 3.5910 no 2_775
H7 C1 3.4738 no 2_675
H7 C3 3.5906 no 1_655
H7 H3 3.2366 no 1_655
H7 H8 3.1075 no 2_775
H7 H12A 2.7337 no 1_554
H7 H12C 3.3323 no 2_665
H8 C2 3.0518 no 1_655
H8 C3 2.9591 no 1_655
H8 C7 3.4126 no 2_775
H8 C8 2.9509 no 2_775
H8 H2 3.0981 no 1_655
H8 H3 2.9464 no 1_655
H8 H7 3.1075 no 2_775
H8 H8 2.1683 no 2_775
H12A C7 3.4833 no 1_556
H12A C12 3.4143 no 2_666
H12A H4 2.9032 no 1_656
H12A H7 2.7337 no 1_556
H12A H12A 3.5697 no 2_666
H12A H12B 3.4233 no 2_666
H12A H12C 2.7556 no 2_666
H12B C3 3.4725 no 2_565
H12B H3 2.7383 no 2_565
H12B H4 3.3694 no 2_565
H12B H12A 3.4233 no 2_666
H12B H12C 3.0217 no 2_666
H12C C6 3.1909 no 2_665
H12C C7 3.3636 no 2_665
H12C C12 3.0115 no 2_666
H12C H3 3.0528 no 2_565
H12C H4 3.5178 no 1_656
H12C H6 3.0241 no 2_665
H12C H7 3.3323 no 2_665
H12C H12A 2.7556 no 2_666
H12C H12B 3.0217 no 2_666
H12C H12C 2.7507 no 2_666
H13A C3 3.3020 no 2_565
H13A C13 3.3226 no 2_665
H13A H2 3.5015 no 2_565
H13A H3 2.4998 no 2_565
H13A H13A 3.5605 no 2_665
H13A H13B 2.8167 no 2_665
H13A H13C 3.0956 no 2_665
H13B C13 2.9761 no 2_665
H13B H2 2.7862 no 1_655
H13B H3 3.5528 no 1_655
H13B H13A 2.8167 no 2_665
H13B H13B 2.8831 no 2_665
H13B H13C 2.7204 no 2_665
H13C C4 3.4772 no 2_665
H13C C5 2.8831 no 2_665
H13C C6 3.0265 no 2_665
H13C C7 3.2918 no 2_665
H13C C8 3.4074 no 2_665
H13C C9 3.3498 no 2_665
H13C C10 3.1055 no 2_665
H13C C13 3.2414 no 2_665
H13C H3 2.8826 no 2_565
H13C H6 3.4790 no 2_665
H13C H13A 3.0956 no 2_665
H13C H13B 2.7204 no 2_665
H13C H13C 3.4074 no 2_665
H14A Se2 3.0790 no 2_776
H14A P1 3.5912 no 2_776
H14A C4 3.5763 no 1_656
H14A C6 3.4917 no 1_656
H14A H4 2.7652 no 1_656
H14A H6 2.6530 no 1_656
H14B C4 2.9602 no 2_665
H14B C5 3.2974 no 2_665
H14B C6 3.3542 no 2_665
H14B H4 3.4111 no 1_656
H14B H4 2.7042 no 2_665
H14B H6 3.3716 no 1_656
H14B H6 3.1483 no 2_665
H14C Se1 3.2874 no 1_655
H14C C2 3.5054 no 1_655
H14C H2 2.6114 no 1_655

loop_
_geom_torsion_atom_site_label_1
_geom_torsion_atom_site_label_2
_geom_torsion_atom_site_label_3
_geom_torsion_atom_site_label_4
_geom_torsion
_geom_torsion_publ_flag
P1 Se1 C1 C2 148.1(3) no
P1 Se1 C1 C10 -38.6(4) no
C1 Se1 P1 Se2 45.43(15) no
C1 Se1 P1 C11 -65.31(16) no
P1 Se2 C9 C8 -160.1(2) no
P1 Se2 C9 C10 22.9(4) no
C9 Se2 P1 Se1 -39.65(17) no
C9 Se2 P1 C11 71.59(17) no
Se1 P1 C11 C12 -67.3(2) no
Se1 P1 C11 C13 55.4(3) no
Se1 P1 C11 C14 177.23(18) no
Se2 P1 C11 C12 -172.51(15) no
Se2 P1 C11 C13 -49.8(3) no
Se2 P1 C11 C14 72.0(2) no
Se1 C1 C2 C3 170.3(3) no
Se1 C1 C10 C5 -168.4(3) no
Se1 C1 C10 C9 13.3(7) no
C2 C1 C10 C5 4.4(7) no
C2 C1 C10 C9 -173.9(4) no
C10 C1 C2 C3 -3.6(8) no
C1 C2 C3 C4 0.3(8) no
C2 C3 C4 C5 2.1(8) no
C3 C4 C5 C6 178.4(4) no
C3 C4 C5 C10 -1.2(7) no
C4 C5 C6 C7 -176.8(4) no
C4 C5 C10 C1 -2.0(7) no
C4 C5 C10 C9 176.4(4) no
C6 C5 C10 C1 178.4(4) no
C6 C5 C10 C9 -3.2(7) no
C10 C5 C6 C7 2.7(7) no
C5 C6 C7 C8 0.1(7) no
C6 C7 C8 C9 -2.4(7) no
C7 C8 C9 Se2 -175.5(4) no
C7 C8 C9 C10 1.8(7) no
Se2 C9 C10 C1 -4.2(7) no
Se2 C9 C10 C5 177.6(3) no
C8 C9 C10 C1 179.2(4) no
C8 C9 C10 C5 1.0(6) no
